data_1533135
loop_
_publ_author_name
'El Maadi, A.'
'Bennazha, J.'
'Holt, E.M.'
'Reau, J.M.'
'Boukhari, A.'

_publ_section_title
;
 New palladium phosphate complexes: K2 Pd P2 O7 and K3.5 Pd2.25 (P2 O7)2
 synthesis, single crystal structure and conductivity
;
_journal_name_full 'Materials Research Bulletin'
_journal_page_first 865
_journal_page_last 874
_journal_volume 38
_journal_year 2003
_chemical_formula_sum 'K2 O7 P2 Pd'
_chemical_name_systematic 'K2 Pd (P2 O7)'
_space_group_IT_number 62
_symmetry_space_group_name_Hall '-P 2c 2n'
_symmetry_space_group_name_H-M 'P n a m'
_cell_angle_alpha 90
_cell_angle_beta 90
_cell_angle_gamma 90
_cell_formula_units_Z 4
_cell_length_a 9.379
_cell_length_b 10.953
_cell_length_c 6.938
_cell_volume 712.728
_citation_journal_id_ASTM MRBUAC
_cod_data_source_file ElMaadi_MRBUAC_2003_548.cif
_cod_data_source_block K2O7P2Pd1
_cod_original_cell_volume 712.7281
_cod_original_sg_symbol_Hall '-P 2ac 2n (-x,z,y)'
_cod_original_formula_sum 'K2 O7 P2 Pd1'
_cod_database_code 1533135

loop_
_symmetry_equiv_pos_as_xyz
x,y,z
-x+1/2,y+1/2,-z
x+1/2,-y+1/2,-z+1/2
-x,-y,z+1/2
-x,-y,-z
x-1/2,-y-1/2,z
-x-1/2,y-1/2,z-1/2
x,y,-z-1/2

loop_
_atom_site_label
_atom_site_type_symbol
_atom_site_fract_x
_atom_site_fract_y
_atom_site_fract_z
_atom_site_occupancy
_atom_site_U_iso_or_equiv
O5 O-2 0.834 0.3174 0.25 0.5 0.0
O2 O-2 0.8725 0.1349 0.4701 1 0.0
O1 O-2 -0.0012 0.3353 0.547 1 0.0
O3 O-2 0.7348 0.3289 0.5443 1 0.0
O4 O-2 -0.091 0.3219 0.25 0.5 0.0
K1 K+1 0.1499 0.4671 0.25 1 0.0
P1 P+5 0.869 0.2701 0.4656 1 0.0
Pd1 Pd+2 0.1177 0.2542 0.75 1 0.0
K2 K+1 -0.0899 -0.0327 0.75 1 0.0
